data_4329580
loop_
_publ_author_name
'Scott R. Daly'
'Do Young Kim'
'Gregory S. Girolami'

_publ_contact_author_address
;Department of Chemistry, Box 4-6
University of Illinois at Urbana-Champaign
600 South Mathews
Urbana, IL 61801
;
_publ_contact_author_email girolami@scs.illinois.edu
_publ_contact_author_fax '(217) 333-2685'
_publ_contact_author_name 'Gregory S. Girolami'
_publ_contact_author_phone '(217) 333-2729'
_publ_section_title
;
 Lanthanide N,N-Dimethylaminodiboranates as a New Class of Highly Volatile
 Chemical Vapor Deposition Precursors
;
_journal_name_full 'Inorganic Chemistry'
_journal_page_first 7050
_journal_page_last 7065
_journal_paper_doi 10.1021/ic201852j
_journal_volume 51
_journal_year 2012
_chemical_formula_sum 'C6 H36 B6 N3 Pr'
_chemical_formula_weight 356.15
_chemical_name_systematic
; 
 ? 
;
_space_group_IT_number 14
_symmetry_cell_setting monoclinic
_symmetry_space_group_name_Hall '-P 2ybc'
_symmetry_space_group_name_H-M 'P 1 21/c 1'
_atom_sites_solution_hydrogens geom
_atom_sites_solution_primary direct
_atom_sites_solution_secondary difmap
_audit_creation_method SHELXL-97
_cell_angle_alpha 90.00
_cell_angle_beta 96.022(2)
_cell_angle_gamma 90.00
_cell_formula_units_Z 4
_cell_length_a 12.3657(5)
_cell_length_b 10.8176(5)
_cell_length_c 14.6115(6)
_cell_measurement_reflns_used 3557
_cell_measurement_temperature 193(2)
_cell_measurement_theta_max 25.38
_cell_measurement_theta_min 1.66
_cell_volume 1943.75(14)
_computing_cell_refinement 'Bruker APEX'
_computing_data_collection 'Bruker APEX'
_computing_data_reduction 'Bruker Saint'
_computing_molecular_graphics 'Bruker SHELXTL'
_computing_publication_material 'Bruker SHELXTL'
_computing_structure_refinement 'SHELXL-97 (Sheldrick, 1997)'
_computing_structure_solution 'SHELXS-97 (Sheldrick, 1990)'
_diffrn_ambient_temperature 193(2)
_diffrn_detector_area_resol_mean 8.33
_diffrn_measured_fraction_theta_full 0.998
_diffrn_measured_fraction_theta_max 0.998
_diffrn_measurement_device_type 'CCD Area Detector'
_diffrn_measurement_method 'Psi and Omega Scans'
_diffrn_radiation_monochromator graphite
_diffrn_radiation_source 'fine-focus sealed tube'
_diffrn_radiation_type MoK\a
_diffrn_radiation_wavelength 0.71073
_diffrn_reflns_av_R_equivalents 0.0347
_diffrn_reflns_av_sigmaI/netI 0.0214
_diffrn_reflns_limit_h_max 14
_diffrn_reflns_limit_h_min -14
_diffrn_reflns_limit_k_max 13
_diffrn_reflns_limit_k_min -13
_diffrn_reflns_limit_l_max 17
_diffrn_reflns_limit_l_min -17
_diffrn_reflns_number 25256
_diffrn_reflns_theta_full 25.38
_diffrn_reflns_theta_max 25.38
_diffrn_reflns_theta_min 1.66
_exptl_absorpt_coefficient_mu 2.488
_exptl_absorpt_correction_T_max 0.84639
_exptl_absorpt_correction_T_min 0.43730
_exptl_absorpt_correction_type integration
_exptl_absorpt_process_details SHELXTL/XPREP
_exptl_crystal_colour green
_exptl_crystal_density_diffrn 1.217
_exptl_crystal_description columnar
_exptl_crystal_F_000 728
_exptl_crystal_size_max 1.160
_exptl_crystal_size_mid 0.208
_exptl_crystal_size_min 0.098
_refine_diff_density_max 0.615
_refine_diff_density_min -0.394
_refine_diff_density_rms 0.062
_refine_ls_extinction_method none
_refine_ls_goodness_of_fit_ref 1.049
_refine_ls_hydrogen_treatment mixed
_refine_ls_matrix_type full
_refine_ls_number_parameters 223
_refine_ls_number_reflns 3557
_refine_ls_number_restraints 49
_refine_ls_restrained_S_all 1.042
_refine_ls_R_factor_all 0.0206
_refine_ls_R_factor_gt 0.0170
_refine_ls_shift/su_max 0.001
_refine_ls_shift/su_mean 0.000
_refine_ls_structure_factor_coef Fsqd
_refine_ls_weighting_details 'calc w=1/[\s^2^(Fo^2^)+(0.0216P)^2^+0.5192P] where P=(Fo^2^+2Fc^2^)/3'
_refine_ls_weighting_scheme calc
_refine_ls_wR_factor_gt 0.0401
_refine_ls_wR_factor_ref 0.0421
_reflns_number_gt 3180
_reflns_number_total 3557
_reflns_threshold_expression >2sigma(I)
_cod_data_source_file ic201852j_si_002_04.cif
_cod_data_source_block fa76h_face
_cod_database_code 4329580

loop_
_symmetry_equiv_pos_as_xyz
'x, y, z'
'-x, y+1/2, -z+1/2'
'-x, -y, -z'
'x, -y-1/2, z-1/2'

loop_
_atom_site_label
_atom_site_type_symbol
_atom_site_fract_x
_atom_site_fract_y
_atom_site_fract_z
_atom_site_U_iso_or_equiv
_atom_site_adp_type
_atom_site_occupancy
_atom_site_symmetry_multiplicity
_atom_site_calc_flag
_atom_site_refinement_flags
Pr1 Pr 0.299920(7) 0.450289(11) 0.205010(7) 0.02122(5) Uani 1 1 d .
B1 B 0.18677(19) 0.4897(3) 0.36399(18) 0.0313(6) Uani 1 1 d D
H11 H 0.2638(12) 0.4322(18) 0.3626(15) 0.033(6) Uiso 1 1 d D
H12 H 0.1870(18) 0.5609(18) 0.3066(12) 0.040(7) Uiso 1 1 d D
H13 H 0.1839(18) 0.5333(19) 0.4315(11) 0.032(6) Uiso 1 1 d D
B2 B 0.09574(18) 0.3400(3) 0.24178(17) 0.0308(5) Uani 1 1 d D
H21 H 0.1002(18) 0.4148(17) 0.1875(12) 0.036(6) Uiso 1 1 d D
H22 H 0.1762(12) 0.289(2) 0.2480(15) 0.039(6) Uiso 1 1 d D
H23 H 0.0276(13) 0.2779(19) 0.2189(14) 0.034(6) Uiso 1 1 d D
N1 N 0.08550(12) 0.40245(18) 0.33768(12) 0.0285(4) Uani 1 1 d .
C1 C 0.08200(19) 0.3061(3) 0.40925(17) 0.0465(6) Uani 1 1 d .
H1A H 0.0754 0.3454 0.4688 0.070 Uiso 1 1 calc R
H1B H 0.1490 0.2571 0.4130 0.070 Uiso 1 1 calc R
H1C H 0.0193 0.2520 0.3933 0.070 Uiso 1 1 calc R
C2 C -0.01661(18) 0.4760(3) 0.33309(19) 0.0449(6) Uani 1 1 d .
H2A H -0.0791 0.4213 0.3180 0.067 Uiso 1 1 calc R
H2B H -0.0155 0.5397 0.2855 0.067 Uiso 1 1 calc R
H2C H -0.0224 0.5154 0.3928 0.067 Uiso 1 1 calc R
B3 B 0.2351(2) 0.6676(3) 0.09789(17) 0.0327(6) Uani 1 1 d D
H31 H 0.1732(15) 0.607(2) 0.1291(14) 0.042(6) Uiso 1 1 d D
H32 H 0.3157(11) 0.658(2) 0.1424(13) 0.047(7) Uiso 1 1 d D
H33 H 0.2082(16) 0.7643(13) 0.0945(14) 0.034(6) Uiso 1 1 d D
B4 B 0.2876(2) 0.4748(3) 0.00939(17) 0.0346(6) Uani 1 1 d D
H41 H 0.2251(16) 0.421(2) 0.0455(15) 0.049(7) Uiso 1 1 d D
H42 H 0.3659(12) 0.474(2) 0.0579(13) 0.037(6) Uiso 1 1 d D
H43 H 0.2944(18) 0.434(2) -0.0586(11) 0.039(7) Uiso 1 1 d D
N2 N 0.25071(13) 0.61336(19) -0.00004(11) 0.0312(4) Uani 1 1 d .
C3 C 0.3346(2) 0.6863(3) -0.04224(17) 0.0487(7) Uani 1 1 d .
H3A H 0.3438 0.6528 -0.1033 0.073 Uiso 1 1 calc R
H3B H 0.4039 0.6813 -0.0031 0.073 Uiso 1 1 calc R
H3C H 0.3115 0.7728 -0.0482 0.073 Uiso 1 1 calc R
C4 C 0.1467(2) 0.6225(3) -0.06065(16) 0.0497(7) Uani 1 1 d .
H4A H 0.1258 0.7096 -0.0682 0.075 Uiso 1 1 calc R
H4B H 0.0898 0.5773 -0.0328 0.075 Uiso 1 1 calc R
H4C H 0.1561 0.5868 -0.1209 0.075 Uiso 1 1 calc R
B5 B 0.38357(17) 0.2259(2) 0.18275(16) 0.0258(5) Uani 1 1 d D
H51 H 0.4434(14) 0.2936(17) 0.1599(13) 0.029(6) Uiso 1 1 d D
H52 H 0.3053(11) 0.254(2) 0.1434(12) 0.027(5) Uiso 1 1 d D
H53 H 0.3737(15) 0.245(2) 0.2567(8) 0.024(5) Uiso 1 1 d D
B6 B 0.51688(18) 0.0431(2) 0.21033(17) 0.0276(5) Uani 1 1 d D
H61 H 0.5869(14) 0.100(2) 0.1925(14) 0.035(6) Uiso 1 1 d D
H62 H 0.5172(19) 0.042(2) 0.2868(8) 0.036(6) Uiso 1 1 d D
H63 H 0.5349(18) -0.0526(12) 0.1874(15) 0.035(6) Uiso 1 1 d D
N3 N 0.40535(12) 0.08852(17) 0.16297(11) 0.0239(4) Uani 1 1 d .
C5 C 0.4024(2) 0.0722(3) 0.06155(16) 0.0462(7) Uani 1 1 d .
H5A H 0.4136 -0.0152 0.0475 0.069 Uiso 1 1 calc R
H5B H 0.4600 0.1219 0.0385 0.069 Uiso 1 1 calc R
H5C H 0.3315 0.0991 0.0318 0.069 Uiso 1 1 calc R
C6 C 0.31710(17) 0.0116(3) 0.19661(18) 0.0421(6) Uani 1 1 d .
H6A H 0.2471 0.0344 0.1632 0.063 Uiso 1 1 calc R
H6B H 0.3147 0.0259 0.2626 0.063 Uiso 1 1 calc R
H6C H 0.3317 -0.0760 0.1860 0.063 Uiso 1 1 calc R

loop_
_atom_site_aniso_label
_atom_site_aniso_U_11
_atom_site_aniso_U_22
_atom_site_aniso_U_33
_atom_site_aniso_U_23
_atom_site_aniso_U_13
_atom_site_aniso_U_12
Pr1 0.01722(7) 0.02106(9) 0.02502(7) -0.00093(4) 0.00054(4) -0.00029(4)
B1 0.0289(12) 0.0351(16) 0.0302(12) -0.0052(11) 0.0041(10) -0.0019(11)
B2 0.0226(11) 0.0296(15) 0.0401(13) -0.0047(12) 0.0025(9) -0.0041(11)
N1 0.0203(8) 0.0279(11) 0.0377(9) 0.0005(8) 0.0056(7) 0.0028(7)
C1 0.0410(13) 0.0515(18) 0.0483(14) 0.0173(13) 0.0106(11) -0.0032(12)
C2 0.0273(11) 0.0449(17) 0.0637(17) -0.0060(13) 0.0108(11) 0.0105(11)
B3 0.0343(12) 0.0266(16) 0.0362(13) 0.0036(11) -0.0005(10) 0.0065(11)
B4 0.0451(14) 0.0319(16) 0.0269(12) 0.0004(11) 0.0047(11) 0.0009(12)
N2 0.0335(9) 0.0294(12) 0.0301(9) 0.0054(8) 0.0006(7) -0.0005(8)
C3 0.0568(15) 0.0406(17) 0.0508(15) 0.0154(13) 0.0161(12) -0.0038(12)
C4 0.0526(14) 0.0496(19) 0.0427(13) 0.0087(13) -0.0152(11) 0.0013(13)
B5 0.0232(10) 0.0237(15) 0.0303(12) 0.0006(10) 0.0013(9) 0.0035(9)
B6 0.0209(11) 0.0263(15) 0.0352(12) -0.0008(11) 0.0005(9) 0.0043(9)
N3 0.0174(7) 0.0256(10) 0.0285(8) -0.0037(8) 0.0009(6) 0.0016(7)
C5 0.0461(14) 0.0575(19) 0.0329(12) -0.0157(12) -0.0057(10) 0.0179(13)
C6 0.0230(10) 0.0301(15) 0.0731(18) -0.0006(12) 0.0044(11) -0.0086(10)

loop_
_atom_type_symbol
_atom_type_description
_atom_type_scat_dispersion_real
_atom_type_scat_dispersion_imag
_atom_type_scat_source
C C 0.0033 0.0016 'International Tables Vol C Tables 4.2.6.8 and 6.1.1.4'
H H 0.0000 0.0000 'International Tables Vol C Tables 4.2.6.8 and 6.1.1.4'
B B 0.0013 0.0007 'International Tables Vol C Tables 4.2.6.8 and 6.1.1.4'
N N 0.0061 0.0033 'International Tables Vol C Tables 4.2.6.8 and 6.1.1.4'
Pr Pr -0.2180 2.8214 'International Tables Vol C Tables 4.2.6.8 and 6.1.1.4'

loop_
_geom_angle_atom_site_label_1
_geom_angle_atom_site_label_2
_geom_angle_atom_site_label_3
_geom_angle
_geom_angle_site_symmetry_1
_geom_angle_site_symmetry_3
B6 Pr1 B5 94.46(7) 2_655 .
B6 Pr1 B4 112.53(8) 2_655 .
B5 Pr1 B4 86.73(8) . .
B6 Pr1 B1 91.80(7) 2_655 .
B5 Pr1 B1 117.50(8) . .
B4 Pr1 B1 144.81(8) . .
B6 Pr1 B3 96.84(8) 2_655 .
B5 Pr1 B3 139.62(7) . .
B4 Pr1 B3 53.18(8) . .
B1 Pr1 B3 100.77(8) . .
B6 Pr1 B2 141.82(7) 2_655 .
B5 Pr1 B2 90.25(7) . .
B4 Pr1 B2 105.54(7) . .
B1 Pr1 B2 53.22(7) . .
B3 Pr1 B2 103.78(7) . .
B6 Pr1 H11 79.6(5) 2_655 .
B5 Pr1 H11 99.0(4) . .
B4 Pr1 H11 166.3(4) . .
B1 Pr1 H11 22.9(3) . .
B3 Pr1 H11 121.2(4) . .
B2 Pr1 H11 62.2(5) . .
B6 Pr1 H12 92.6(5) 2_655 .
B5 Pr1 H12 140.3(3) . .
B4 Pr1 H12 125.9(3) . .
B1 Pr1 H12 23.1(3) . .
B3 Pr1 H12 77.8(3) . .
B2 Pr1 H12 61.7(5) . .
H11 Pr1 H12 44.3(5) . .
B6 Pr1 H21 153.4(5) 2_655 .
B5 Pr1 H21 103.9(5) . .
B4 Pr1 H21 87.9(4) . .
B1 Pr1 H21 62.8(5) . .
B3 Pr1 H21 81.6(3) . .
B2 Pr1 H21 22.9(2) . .
H11 Pr1 H21 78.7(6) . .
H12 Pr1 H21 61.0(7) . .
B6 Pr1 H22 132.4(5) 2_655 .
B5 Pr1 H22 69.1(3) . .
B4 Pr1 H22 110.7(5) . .
B1 Pr1 H22 61.7(5) . .
B3 Pr1 H22 125.0(3) . .
B2 Pr1 H22 22.6(3) . .
H11 Pr1 H22 60.7(7) . .
H12 Pr1 H22 77.4(6) . .
H21 Pr1 H22 43.5(5) . .
B6 Pr1 H31 114.5(4) 2_655 .
B5 Pr1 H31 143.0(5) . .
B4 Pr1 H31 61.7(5) . .
B1 Pr1 H31 85.5(4) . .
B3 Pr1 H31 22.9(2) . .
B2 Pr1 H31 81.0(3) . .
H11 Pr1 H31 108.2(5) . .
H12 Pr1 H31 64.3(6) . .
H21 Pr1 H31 59.2(5) . .
H22 Pr1 H31 102.7(3) . .
B6 Pr1 H32 74.3(3) 2_655 .
B5 Pr1 H32 138.0(5) . .
B4 Pr1 H32 62.5(5) . .
B1 Pr1 H32 103.4(5) . .
B3 Pr1 H32 22.7(3) . .
B2 Pr1 H32 123.7(4) . .
H11 Pr1 H32 117.7(7) . .
H12 Pr1 H32 81.4(6) . .
H21 Pr1 H32 102.8(4) . .
H22 Pr1 H32 146.1(5) . .
H31 Pr1 H32 43.7(5) . .
B6 Pr1 H41 135.5(3) 2_655 .
B5 Pr1 H41 82.9(6) . .
B4 Pr1 H41 23.2(3) . .
B1 Pr1 H41 128.7(4) . .
B3 Pr1 H41 62.2(6) . .
B2 Pr1 H41 82.6(3) . .
H11 Pr1 H41 144.8(5) . .
H12 Pr1 H41 117.4(7) . .
H21 Pr1 H41 66.9(6) . .
H22 Pr1 H41 88.1(6) . .
H31 Pr1 H41 60.4(8) . .
H32 Pr1 H41 78.5(7) . .
B6 Pr1 H42 91.3(3) 2_655 .
B5 Pr1 H42 79.3(6) . .
B4 Pr1 H42 22.9(3) . .
B1 Pr1 H42 162.6(5) . .
B3 Pr1 H42 61.8(5) . .
B2 Pr1 H42 126.7(4) . .
H11 Pr1 H42 170.7(6) . .
H12 Pr1 H42 139.6(6) . .
H21 Pr1 H42 110.7(4) . .
H22 Pr1 H42 126.0(7) . .
H31 Pr1 H42 77.6(6) . .
H32 Pr1 H42 61.1(8) . .
H41 Pr1 H42 44.4(5) . .
B6 Pr1 H51 78.0(4) 2_655 .
B5 Pr1 H51 24.4(2) . .
B4 Pr1 H51 76.8(4) . .
B1 Pr1 H51 135.2(4) . .
B3 Pr1 H51 123.6(3) . .
B2 Pr1 H51 114.3(3) . .
H11 Pr1 H51 113.1(5) . .
H12 Pr1 H51 157.2(5) . .
H21 Pr1 H51 124.9(6) . .
H22 Pr1 H51 93.6(4) . .
H31 Pr1 H51 138.5(6) . .
H32 Pr1 H51 115.0(6) . .
H41 Pr1 H51 82.6(7) . .
H42 Pr1 H51 62.2(6) . .
B6 Pr1 H52 118.0(3) 2_655 .
B5 Pr1 H52 24.5(3) . .
B4 Pr1 H52 72.3(4) . .
B1 Pr1 H52 119.3(5) . .
B3 Pr1 H52 123.6(4) . .
B2 Pr1 H52 75.8(4) . .
H11 Pr1 H52 108.4(7) . .
H12 Pr1 H52 136.5(6) . .
H21 Pr1 H52 83.5(6) . .
H22 Pr1 H52 59.2(6) . .
H31 Pr1 H52 119.7(6) . .
H32 Pr1 H52 133.9(8) . .
H41 Pr1 H52 61.9(7) . .
H42 Pr1 H52 73.8(8) . .
H51 Pr1 H52 41.4(5) . .
B6 Pr1 H53 85.9(4) 2_655 .
B5 Pr1 H53 24.7(2) . .
B4 Pr1 H53 111.4(3) . .
B1 Pr1 H53 94.7(3) . .
B3 Pr1 H53 164.2(3) . .
B2 Pr1 H53 82.8(4) . .
H11 Pr1 H53 74.6(4) . .
H12 Pr1 H53 117.7(4) . .
H21 Pr1 H53 102.8(6) . .
H22 Pr1 H53 60.3(5) . .
H31 Pr1 H53 159.6(6) . .
H32 Pr1 H53 153.4(6) . .
H41 Pr1 H53 105.2(7) . .
H42 Pr1 H53 102.7(6) . .
H51 Pr1 H53 41.7(5) . .
H52 Pr1 H53 43.4(5) . .
N1 B1 Pr1 98.95(13) . .
N1 B1 H11 108.2(12) . .
Pr1 B1 H11 54.9(11) . .
N1 B1 H12 106.7(11) . .
Pr1 B1 H12 57.7(12) . .
H11 B1 H12 106.9(16) . .
N1 B1 H13 112.1(12) . .
Pr1 B1 H13 148.9(12) . .
H11 B1 H13 110.8(16) . .
H12 B1 H13 111.9(17) . .
N1 B2 Pr1 98.14(12) . .
N1 B2 H21 109.2(12) . .
Pr1 B2 H21 58.1(11) . .
N1 B2 H22 106.9(12) . .
Pr1 B2 H22 55.9(12) . .
H21 B2 H22 107.2(16) . .
N1 B2 H23 113.7(11) . .
Pr1 B2 H23 148.2(11) . .
H21 B2 H23 108.3(16) . .
H22 B2 H23 111.4(17) . .
C1 N1 C2 108.71(18) . .
C1 N1 B2 109.7(2) . .
C2 N1 B2 109.69(17) . .
C1 N1 B1 109.22(18) . .
C2 N1 B1 109.78(19) . .
B2 N1 B1 109.69(16) . .
N1 C1 H1A 109.5 . .
N1 C1 H1B 109.5 . .
H1A C1 H1B 109.5 . .
N1 C1 H1C 109.5 . .
H1A C1 H1C 109.5 . .
H1B C1 H1C 109.5 . .
N1 C2 H2A 109.5 . .
N1 C2 H2B 109.5 . .
H2A C2 H2B 109.5 . .
N1 C2 H2C 109.5 . .
H2A C2 H2C 109.5 . .
H2B C2 H2C 109.5 . .
N2 B3 Pr1 97.79(14) . .
N2 B3 H31 107.6(12) . .
Pr1 B3 H31 58.4(12) . .
N2 B3 H32 107.5(12) . .
Pr1 B3 H32 55.8(13) . .
H31 B3 H32 107.7(17) . .
N2 B3 H33 112.3(11) . .
Pr1 B3 H33 149.9(11) . .
H31 B3 H33 110.6(16) . .
H32 B3 H33 111.0(17) . .
N2 B4 Pr1 99.25(13) . .
N2 B4 H41 109.0(13) . .
Pr1 B4 H41 57.2(12) . .
N2 B4 H42 106.5(13) . .
Pr1 B4 H42 54.8(12) . .
H41 B4 H42 106.3(17) . .
N2 B4 H43 110.8(12) . .
Pr1 B4 H43 149.9(12) . .
H41 B4 H43 109.2(18) . .
H42 B4 H43 114.8(17) . .
C4 N2 C3 108.37(18) . .
C4 N2 B4 109.99(19) . .
C3 N2 B4 109.49(18) . .
C4 N2 B3 109.60(17) . .
C3 N2 B3 109.63(19) . .
B4 N2 B3 109.74(17) . .
N2 C3 H3A 109.5 . .
N2 C3 H3B 109.5 . .
H3A C3 H3B 109.5 . .
N2 C3 H3C 109.5 . .
H3A C3 H3C 109.5 . .
H3B C3 H3C 109.5 . .
N2 C4 H4A 109.5 . .
N2 C4 H4B 109.5 . .
H4A C4 H4B 109.5 . .
N2 C4 H4C 109.5 . .
H4A C4 H4C 109.5 . .
H4B C4 H4C 109.5 . .
N3 B5 Pr1 167.21(14) . .
N3 B5 H51 116.2(11) . .
Pr1 B5 H51 73.6(11) . .
N3 B5 H52 108.9(11) . .
Pr1 B5 H52 59.3(11) . .
H51 B5 H52 103.5(15) . .
N3 B5 H53 113.2(11) . .
Pr1 B5 H53 68.6(11) . .
H51 B5 H53 108.2(15) . .
H52 B5 H53 105.8(14) . .
N3 B6 Pr1 175.73(17) . 2_645
N3 B6 H61 113.4(12) . .
Pr1 B6 H61 70.8(12) 2_645 .
N3 B6 H62 111.0(12) . .
Pr1 B6 H62 67.5(12) 2_645 .
H61 B6 H62 108.5(16) . .
N3 B6 H63 110.8(12) . .
Pr1 B6 H63 66.6(12) 2_645 .
H61 B6 H63 104.8(16) . .
H62 B6 H63 108.1(16) . .
C5 N3 C6 108.55(19) . .
C5 N3 B5 108.31(17) . .
C6 N3 B5 109.07(17) . .
C5 N3 B6 109.48(16) . .
C6 N3 B6 108.73(17) . .
B5 N3 B6 112.63(17) . .
N3 C5 H5A 109.5 . .
N3 C5 H5B 109.5 . .
H5A C5 H5B 109.5 . .
N3 C5 H5C 109.5 . .
H5A C5 H5C 109.5 . .
H5B C5 H5C 109.5 . .
N3 C6 H6A 109.5 . .
N3 C6 H6B 109.5 . .
H6A C6 H6B 109.5 . .
N3 C6 H6C 109.5 . .
H6A C6 H6C 109.5 . .
H6B C6 H6C 109.5 . .

loop_
_geom_bond_atom_site_label_1
_geom_bond_atom_site_label_2
_geom_bond_distance
_geom_bond_site_symmetry_2
Pr1 B6 2.661(2) 2_655
Pr1 B5 2.671(2) .
Pr1 B4 2.859(3) .
Pr1 B1 2.867(2) .
Pr1 B3 2.890(3) .
Pr1 B2 2.893(2) .
Pr1 H11 2.40(2) .
Pr1 H12 2.45(2) .
Pr1 H21 2.49(2) .
Pr1 H22 2.45(2) .
Pr1 H31 2.49(2) .
Pr1 H32 2.44(3) .
Pr1 H41 2.44(2) .
Pr1 H42 2.39(2) .
Pr1 H51 2.59(2) .
Pr1 H52 2.31(2) .
Pr1 H53 2.49(2) .
B1 N1 1.583(3) .
B1 H11 1.140(10) .
B1 H12 1.139(10) .
B1 H13 1.097(13) .
B2 N1 1.573(3) .
B2 H21 1.139(10) .
B2 H22 1.133(10) .
B2 H23 1.102(13) .
N1 C1 1.480(3) .
N1 C2 1.488(3) .
C1 H1A 0.9800 .
C1 H1B 0.9800 .
C1 H1C 0.9800 .
C2 H2A 0.9800 .
C2 H2B 0.9800 .
C2 H2C 0.9800 .
B3 N2 1.577(3) .
B3 H31 1.137(10) .
B3 H32 1.137(10) .
B3 H33 1.098(13) .
B4 N2 1.569(4) .
B4 H41 1.143(10) .
B4 H42 1.139(10) .
B4 H43 1.099(13) .
N2 C4 1.486(3) .
N2 C3 1.488(3) .
C3 H3A 0.9800 .
C3 H3B 0.9800 .
C3 H3C 0.9800 .
C4 H4A 0.9800 .
C4 H4B 0.9800 .
C4 H4C 0.9800 .
B5 N3 1.543(3) .
B5 H51 1.116(11) .
B5 H52 1.115(10) .
B5 H53 1.119(10) .
B6 N3 1.556(3) .
B6 Pr1 2.661(2) 2_645
B6 H61 1.114(11) .
B6 H62 1.118(11) .
B6 H63 1.118(11) .
N3 C5 1.489(3) .
N3 C6 1.496(3) .
C5 H5A 0.9800 .
C5 H5B 0.9800 .
C5 H5C 0.9800 .
C6 H6A 0.9800 .
C6 H6B 0.9800 .
C6 H6C 0.9800 .
